data_7205830
loop_
_publ_author_name
'Yue, Jun-Ming'
'Niu, Yun-Yin'
'Zhang, Bing'
'Ng, Seik-Weng'
'Hou, Hong-Wei'

_publ_section_title
;
 Four novel metal coordination polymers directed by
 1,1&#x2032;-dibutyl-4,4&#x2032;-bipyridinium dibromide (BBP) and their
 framework dependent luminescent properties
;
_journal_issue 7
_journal_name_full CrystEngComm
_journal_page_first 2571
_journal_paper_doi 10.1039/c0ce00854k
_journal_volume 13
_journal_year 2011
_chemical_formula_moiety '5(C18 H26 N2), I22 Pb6, 2(C3 H7 N O)'
_chemical_formula_sum 'C96 H144 I22 N12 O2 Pb6'
_chemical_formula_weight 5533.17
_chemical_name_systematic
;
?
;
_space_group_IT_number 14
_symmetry_cell_setting monoclinic
_symmetry_space_group_name_Hall '-P 2ybc'
_symmetry_space_group_name_H-M 'P 1 21/c 1'
_atom_sites_solution_hydrogens geom
_atom_sites_solution_primary direct
_atom_sites_solution_secondary difmap
_audit_creation_method SHELXL-97
_cell_angle_alpha 90.00
_cell_angle_beta 100.383(1)
_cell_angle_gamma 90.00
_cell_formula_units_Z 2
_cell_length_a 15.7586(10)
_cell_length_b 13.6737(9)
_cell_length_c 33.957(2)
_cell_measurement_reflns_used 3610
_cell_measurement_temperature 298(2)
_cell_measurement_theta_max 19.01
_cell_measurement_theta_min 2.20
_cell_volume 7197.2(8)
_computing_cell_refinement 'Bruker SMART'
_computing_data_collection 'Bruker SMART'
_computing_data_reduction 'Bruker SAINT'
_computing_molecular_graphics 'Bruker SHELXTL'
_computing_publication_material 'Bruker SHELXTL'
_computing_structure_refinement 'SHELXL-97 (Sheldrick, 1997)'
_computing_structure_solution 'SHELXS-97 (Sheldrick, 1990)'
_diffrn_ambient_temperature 298(2)
_diffrn_measured_fraction_theta_full 0.997
_diffrn_measured_fraction_theta_max 0.997
_diffrn_measurement_device_type 'CCD area detector'
_diffrn_measurement_method 'phi and omega scans'
_diffrn_radiation_monochromator graphite
_diffrn_radiation_source 'fine-focus sealed tube'
_diffrn_radiation_type MoK\a
_diffrn_radiation_wavelength 0.71073
_diffrn_reflns_av_R_equivalents 0.0761
_diffrn_reflns_av_sigmaI/netI 0.0903
_diffrn_reflns_limit_h_max 19
_diffrn_reflns_limit_h_min -19
_diffrn_reflns_limit_k_max 15
_diffrn_reflns_limit_k_min -16
_diffrn_reflns_limit_l_max 40
_diffrn_reflns_limit_l_min -41
_diffrn_reflns_number 45805
_diffrn_reflns_theta_full 26.00
_diffrn_reflns_theta_max 26.00
_diffrn_reflns_theta_min 1.95
_exptl_absorpt_coefficient_mu 11.753
_exptl_absorpt_correction_type none
_exptl_crystal_colour black
_exptl_crystal_density_diffrn 2.553
_exptl_crystal_density_method 'not measured'
_exptl_crystal_description block
_exptl_crystal_F_000 4956
_exptl_crystal_size_max 0.10
_exptl_crystal_size_mid 0.06
_exptl_crystal_size_min 0.06
_refine_diff_density_max 1.207
_refine_diff_density_min -1.783
_refine_diff_density_rms 0.183
_refine_ls_extinction_method none
_refine_ls_goodness_of_fit_ref 0.927
_refine_ls_hydrogen_treatment constr
_refine_ls_matrix_type full
_refine_ls_number_parameters 629
_refine_ls_number_reflns 14112
_refine_ls_number_restraints 69
_refine_ls_restrained_S_all 0.925
_refine_ls_R_factor_all 0.1310
_refine_ls_R_factor_gt 0.0596
_refine_ls_shift/su_max 0.000
_refine_ls_shift/su_mean 0.000
_refine_ls_structure_factor_coef Fsqd
_refine_ls_weighting_details 'calc w=1/[\s^2^(Fo^2^)+(0.0710P)^2^] where P=(Fo^2^+2Fc^2^)/3'
_refine_ls_weighting_scheme calc
_refine_ls_wR_factor_gt 0.1359
_refine_ls_wR_factor_ref 0.1585
_reflns_number_gt 7401
_reflns_number_total 14112
_reflns_threshold_expression >2sigma(I)
_cod_data_source_file c0ce00854k.txt
_cod_data_source_block 100426dm
_cod_depositor_comments
;
The following automatic conversions were performed:
'_symmetry_cell_setting' value 'Monoclinic' changed to 'monoclinic'
according to '/home/saulius/struct/CIF-dictionaries/cif_core.dic'
dictionary named 'cif_core.dic' version 2.4.1 from 2010-06-29.

Automatic conversion script
Id: cif_fix_enum 1555 2011-01-17 13:19:09Z saulius 
;
_cod_original_cell_volume 7197.1(8)
_cod_original_sg_symbol_Hall '-P 2ybc '
_cod_original_sg_symbol_H-M 'P 21/c'
_cod_database_code 7205830

loop_
_symmetry_equiv_pos_as_xyz
'x, y, z'
'-x, y+1/2, -z+1/2'
'-x, -y, -z'
'x, -y-1/2, z-1/2'

loop_
_atom_site_label
_atom_site_type_symbol
_atom_site_fract_x
_atom_site_fract_y
_atom_site_fract_z
_atom_site_U_iso_or_equiv
_atom_site_adp_type
_atom_site_occupancy
_atom_site_symmetry_multiplicity
_atom_site_calc_flag
_atom_site_refinement_flags
_atom_site_disorder_assembly
_atom_site_disorder_group
Pb1 Pb 0.11558(4) 0.22522(4) 0.357978(17) 0.06119(18) Uani 1 1 d . . .
Pb2 Pb -0.15926(4) 0.12281(4) 0.394309(16) 0.05954(18) Uani 1 1 d . . .
Pb3 Pb 0.13140(3) 0.05945(4) 0.483036(16) 0.05882(17) Uani 1 1 d . . .
C1 C 1.1344(13) 0.5973(13) 0.3917(5) 0.088(6) Uani 1 1 d . . .
H1 H 1.1642 0.5590 0.3760 0.106 Uiso 1 1 calc R . .
C2 C 1.0699(12) 0.5602(13) 0.4064(5) 0.087(5) Uani 1 1 d . . .
H2 H 1.0536 0.4966 0.3989 0.104 Uiso 1 1 calc R . .
C3 C 1.0253(11) 0.6052(10) 0.4311(4) 0.065(4) Uani 1 1 d . . .
C4 C 1.0542(13) 0.7013(13) 0.4386(5) 0.092(5) Uani 1 1 d . . .
H4 H 1.0270 0.7391 0.4554 0.111 Uiso 1 1 calc R . .
C5 C 1.1192(15) 0.7434(13) 0.4232(5) 0.096(6) Uani 1 1 d . . .
H5 H 1.1360 0.8075 0.4295 0.116 Uiso 1 1 calc R . .
C6 C 0.9573(10) 0.5644(12) 0.4459(4) 0.062(4) Uani 1 1 d . . .
C7 C 0.9181(13) 0.6131(13) 0.4731(6) 0.092(6) Uani 1 1 d . . .
H7 H 0.9367 0.6762 0.4805 0.111 Uiso 1 1 calc R . .
C8 C 0.8557(14) 0.5754(13) 0.4893(6) 0.101(6) Uani 1 1 d . . .
H8 H 0.8300 0.6124 0.5069 0.121 Uiso 1 1 calc R . .
C9 C 0.8634(13) 0.4304(14) 0.4545(5) 0.089(6) Uani 1 1 d . . .
H9 H 0.8469 0.3660 0.4486 0.107 Uiso 1 1 calc R . .
C10 C 0.9214(13) 0.4727(13) 0.4378(5) 0.086(5) Uani 1 1 d . . .
H10 H 0.9412 0.4371 0.4180 0.103 Uiso 1 1 calc R . .
C11 C 1.2331(14) 0.7360(12) 0.3851(5) 0.099(6) Uani 1 1 d . . .
H11A H 1.2379 0.7082 0.3594 0.119 Uiso 1 1 calc R . .
H11B H 1.2232 0.8057 0.3814 0.119 Uiso 1 1 calc R . .
C12 C 1.3146(14) 0.7210(16) 0.4129(6) 0.116(7) Uani 1 1 d . . .
H12A H 1.3259 0.6515 0.4159 0.139 Uiso 1 1 calc R . .
H12B H 1.3096 0.7472 0.4389 0.139 Uiso 1 1 calc R . .
C13 C 1.3940(19) 0.773(2) 0.3975(10) 0.196(13) Uani 1 1 d . . .
H13A H 1.4043 0.7404 0.3734 0.235 Uiso 1 1 calc R . .
H13B H 1.3795 0.8405 0.3908 0.235 Uiso 1 1 calc R . .
C14 C 1.4709(18) 0.769(2) 0.4273(8) 0.205(15) Uani 1 1 d . . .
H14A H 1.4561 0.7537 0.4528 0.308 Uiso 1 1 calc R . .
H14B H 1.4992 0.8317 0.4288 0.308 Uiso 1 1 calc R . .
H14C H 1.5089 0.7200 0.4202 0.308 Uiso 1 1 calc R . .
C15 C 0.7539(11) 0.4385(13) 0.4961(5) 0.103(6) Uani 1 1 d D . .
H15A H 0.7531 0.4641 0.5227 0.123 Uiso 1 1 calc R . .
H15B H 0.7610 0.3681 0.4982 0.123 Uiso 1 1 calc R . .
C16 C 0.6678(11) 0.4624(16) 0.4685(5) 0.133(8) Uani 1 1 d D . .
H16A H 0.6566 0.5321 0.4687 0.160 Uiso 1 1 calc R . .
H16B H 0.6697 0.4426 0.4412 0.160 Uiso 1 1 calc R . .
C17 C 0.5974(13) 0.406(2) 0.4845(7) 0.207(13) Uani 1 1 d DU . .
H17A H 0.5897 0.4314 0.5103 0.248 Uiso 1 1 calc R . .
H17B H 0.6112 0.3370 0.4872 0.248 Uiso 1 1 calc R . .
C18 C 0.5155(13) 0.424(2) 0.4523(8) 0.237(15) Uani 1 1 d DU . .
H18A H 0.5210 0.4845 0.4389 0.355 Uiso 1 1 calc R . .
H18B H 0.4657 0.4259 0.4649 0.355 Uiso 1 1 calc R . .
H18C H 0.5092 0.3712 0.4332 0.355 Uiso 1 1 calc R . .
C19 C 0.1827(15) 0.2448(13) 0.6378(5) 0.105(7) Uani 1 1 d . . .
H19 H 0.2137 0.2024 0.6243 0.126 Uiso 1 1 calc R . .
C20 C 0.1157(12) 0.2085(13) 0.6538(5) 0.086(5) Uani 1 1 d . . .
H20 H 0.1022 0.1423 0.6513 0.103 Uiso 1 1 calc R . .
C21 C 0.0696(10) 0.2675(11) 0.6732(4) 0.061(4) Uani 1 1 d . . .
C22 C 0.0929(11) 0.3658(13) 0.6758(4) 0.078(5) Uani 1 1 d . . .
H22 H 0.0621 0.4094 0.6888 0.094 Uiso 1 1 calc R . .
C23 C 0.1597(13) 0.3987(13) 0.6595(5) 0.085(5) Uani 1 1 d . . .
H23 H 0.1736 0.4648 0.6617 0.102 Uiso 1 1 calc R . .
C24 C -0.0008(10) 0.2350(10) 0.6905(4) 0.057(4) Uani 1 1 d . . .
C25 C -0.0395(13) 0.1473(12) 0.6781(5) 0.087(5) Uani 1 1 d . . .
H25 H -0.0213 0.1120 0.6578 0.104 Uiso 1 1 calc R . .
C26 C -0.1072(12) 0.1109(11) 0.6963(5) 0.080(5) Uani 1 1 d . . .
H26 H -0.1320 0.0507 0.6883 0.096 Uiso 1 1 calc R . .
C27 C -0.0978(13) 0.2447(16) 0.7359(5) 0.100(6) Uani 1 1 d . . .
H27 H -0.1174 0.2804 0.7558 0.120 Uiso 1 1 calc R . .
C28 C -0.0316(12) 0.2805(11) 0.7197(5) 0.080(5) Uani 1 1 d . . .
H28 H -0.0066 0.3394 0.7293 0.096 Uiso 1 1 calc R . .
C29 C 0.2790(11) 0.3791(13) 0.6252(5) 0.095(6) Uani 1 1 d D . .
H29A H 0.2690 0.4471 0.6178 0.114 Uiso 1 1 calc R . .
H29B H 0.2861 0.3427 0.6015 0.114 Uiso 1 1 calc R . .
C30 C 0.3614(13) 0.370(2) 0.6574(7) 0.192(12) Uani 1 1 d DU . .
H30A H 0.3563 0.4085 0.6809 0.230 Uiso 1 1 calc R . .
H30B H 0.3721 0.3024 0.6654 0.230 Uiso 1 1 calc R . .
C31 C 0.4344(16) 0.410(4) 0.6371(8) 0.39(3) Uani 1 1 d DU . .
H31A H 0.4615 0.3575 0.6246 0.463 Uiso 1 1 calc R . .
H31B H 0.4126 0.4584 0.6170 0.463 Uiso 1 1 calc R . .
C32 C 0.499(2) 0.456(3) 0.6718(12) 0.36(3) Uani 1 1 d DU . .
H32A H 0.4678 0.4956 0.6878 0.545 Uiso 1 1 calc R . .
H32B H 0.5391 0.4962 0.6611 0.545 Uiso 1 1 calc R . .
H32C H 0.5292 0.4053 0.6880 0.545 Uiso 1 1 calc R . .
C33 C -0.2047(11) 0.1199(12) 0.7421(5) 0.083(5) Uani 1 1 d . . .
H33A H -0.2079 0.1551 0.7666 0.099 Uiso 1 1 calc R . .
H33B H -0.1920 0.0520 0.7491 0.099 Uiso 1 1 calc R . .
C34 C -0.2918(11) 0.1260(12) 0.7141(5) 0.088(5) Uani 1 1 d . . .
H34A H -0.3030 0.1933 0.7058 0.106 Uiso 1 1 calc R . .
H34B H -0.2900 0.0871 0.6904 0.106 Uiso 1 1 calc R . .
C35 C -0.3638(15) 0.0900(17) 0.7340(7) 0.141(8) Uani 1 1 d . . .
H35A H -0.3674 0.1303 0.7572 0.169 Uiso 1 1 calc R . .
H35B H -0.3522 0.0233 0.7431 0.169 Uiso 1 1 calc R . .
C36 C -0.4523(15) 0.0943(19) 0.7035(7) 0.165(10) Uani 1 1 d . . .
H36A H -0.4607 0.1589 0.6924 0.247 Uiso 1 1 calc R . .
H36B H -0.4988 0.0786 0.7172 0.247 Uiso 1 1 calc R . .
H36C H -0.4513 0.0480 0.6823 0.247 Uiso 1 1 calc R . .
C37 C 0.5530(18) 0.098(3) 0.4273(10) 0.180(13) Uani 1 1 d . . .
H37 H 0.6009 0.1028 0.4149 0.216 Uiso 1 1 calc R . .
C38 C 0.5557(15) 0.034(2) 0.4585(9) 0.154(10) Uani 1 1 d . . .
H38 H 0.6019 -0.0088 0.4637 0.185 Uiso 1 1 calc R . .
C39 C 0.4973(12) 0.0300(15) 0.4820(6) 0.099(7) Uani 1 1 d . . .
C40 C 0.4306(15) 0.089(2) 0.4702(8) 0.124(8) Uani 1 1 d . . .
H40 H 0.3881 0.0933 0.4859 0.149 Uiso 1 1 calc R . .
C41 C 0.4217(13) 0.142(2) 0.4371(10) 0.145(10) Uani 1 1 d . . .
H41 H 0.3694 0.1740 0.4291 0.174 Uiso 1 1 calc R . .
C42 C 0.4876(17) 0.227(2) 0.3822(6) 0.168(10) Uani 1 1 d DU . .
H42A H 0.5465 0.2500 0.3837 0.201 Uiso 1 1 calc R . .
H42B H 0.4514 0.2832 0.3854 0.201 Uiso 1 1 calc R . .
C43 C 0.4555(19) 0.1758(16) 0.3423(7) 0.196(12) Uani 1 1 d DU . .
H43A H 0.3961 0.1548 0.3405 0.235 Uiso 1 1 calc R . .
H43B H 0.4909 0.1192 0.3394 0.235 Uiso 1 1 calc R . .
C44 C 0.4631(19) 0.2534(16) 0.3101(7) 0.184(11) Uani 1 1 d DU . .
H44A H 0.4194 0.3035 0.3097 0.220 Uiso 1 1 calc R . .
H44B H 0.5195 0.2842 0.3156 0.220 Uiso 1 1 calc R . .
C45 C 0.450(3) 0.199(3) 0.2697(7) 0.40(3) Uani 1 1 d DU . .
H45A H 0.5048 0.1759 0.2649 0.594 Uiso 1 1 calc R . .
H45B H 0.4257 0.2433 0.2487 0.594 Uiso 1 1 calc R . .
H45C H 0.4119 0.1450 0.2704 0.594 Uiso 1 1 calc R . .
C46 C 0.7351(17) -0.0759(18) 0.2558(7) 0.166(10) Uani 1 1 d . . .
H46A H 0.7496 -0.1271 0.2389 0.249 Uiso 1 1 calc R . .
H46B H 0.6809 -0.0905 0.2637 0.249 Uiso 1 1 calc R . .
H46C H 0.7792 -0.0709 0.2792 0.249 Uiso 1 1 calc R . .
C47 C 0.6875(14) 0.0909(18) 0.2546(6) 0.137(8) Uani 1 1 d . . .
H47A H 0.7168 0.0971 0.2818 0.206 Uiso 1 1 calc R . .
H47B H 0.6282 0.0744 0.2541 0.206 Uiso 1 1 calc R . .
H47C H 0.6908 0.1518 0.2408 0.206 Uiso 1 1 calc R . .
C48 C 0.7578(16) 0.030(2) 0.2045(7) 0.135(9) Uani 1 1 d . . .
H48 H 0.7830 -0.0206 0.1924 0.162 Uiso 1 1 calc R . .
I1 I 0.26006(7) 0.36734(9) 0.40320(4) 0.0907(4) Uani 1 1 d . . .
I2 I 0.19638(8) 0.16039(8) 0.28664(3) 0.0836(3) Uani 1 1 d . . .
I3 I 0.02007(9) 0.39906(9) 0.31468(4) 0.1063(5) Uani 1 1 d . . .
I4 I 0.21093(7) 0.02315(8) 0.40514(3) 0.0756(3) Uani 1 1 d . . .
I5 I 0.02331(7) 0.23459(9) 0.43947(4) 0.0862(3) Uani 1 1 d . . .
I6 I -0.06067(7) 0.09132(8) 0.32409(3) 0.0721(3) Uani 1 1 d . . .
I7 I -0.25587(8) 0.31460(8) 0.36030(4) 0.0889(4) Uani 1 1 d . . .
I8 I -0.30589(8) -0.01291(10) 0.36341(4) 0.1005(4) Uani 1 1 d . . .
I9 I -0.04172(7) -0.06142(8) 0.43921(3) 0.0742(3) Uani 1 1 d . . .
I10 I 0.22166(9) -0.14596(9) 0.51803(3) 0.0920(4) Uani 1 1 d . . .
I11 I 0.26669(7) 0.20281(9) 0.52806(3) 0.0843(3) Uani 1 1 d . . .
N1 N 1.1572(9) 0.6910(10) 0.3993(4) 0.072(4) Uani 1 1 d . . .
N2 N 0.8287(9) 0.4822(10) 0.4801(4) 0.074(4) Uani 1 1 d . . .
N3 N 0.2059(9) 0.3411(11) 0.6408(4) 0.074(4) Uani 1 1 d . . .
N4 N -0.1352(9) 0.1605(10) 0.7242(4) 0.069(3) Uani 1 1 d . . .
N5 N 0.4829(14) 0.1530(16) 0.4137(7) 0.146(8) Uani 1 1 d . . .
N6 N 0.7285(11) 0.0140(12) 0.2347(5) 0.098(5) Uani 1 1 d . . .
O1 O 0.7545(13) 0.1131(14) 0.1896(5) 0.176(8) Uani 1 1 d . . .

loop_
_atom_site_aniso_label
_atom_site_aniso_U_11
_atom_site_aniso_U_22
_atom_site_aniso_U_33
_atom_site_aniso_U_23
_atom_site_aniso_U_13
_atom_site_aniso_U_12
Pb1 0.0610(4) 0.0543(4) 0.0665(4) -0.0080(3) 0.0067(3) 0.0053(3)
Pb2 0.0606(4) 0.0583(4) 0.0584(4) -0.0060(3) 0.0071(3) 0.0097(3)
Pb3 0.0602(3) 0.0577(4) 0.0582(3) -0.0084(3) 0.0095(3) 0.0072(3)
C1 0.116(16) 0.055(12) 0.087(13) -0.025(9) -0.001(11) 0.042(11)
C2 0.096(13) 0.068(12) 0.095(13) -0.042(10) 0.011(11) -0.018(11)
C3 0.092(12) 0.037(9) 0.055(9) -0.012(7) -0.018(9) 0.028(9)
C4 0.119(16) 0.068(13) 0.085(13) -0.005(10) 0.006(12) 0.005(11)
C5 0.16(2) 0.053(11) 0.074(12) -0.009(9) 0.022(13) 0.006(12)
C6 0.070(10) 0.049(10) 0.060(10) -0.012(8) -0.007(8) 0.016(9)
C7 0.097(14) 0.066(12) 0.108(15) -0.005(11) 0.004(12) -0.031(11)
C8 0.127(18) 0.049(12) 0.114(16) -0.028(11) -0.015(13) 0.011(11)
C9 0.127(17) 0.058(12) 0.077(13) -0.004(10) 0.003(12) 0.020(12)
C10 0.121(16) 0.059(12) 0.075(12) -0.008(10) 0.008(11) 0.025(11)
C11 0.151(19) 0.060(12) 0.075(12) -0.011(9) -0.006(13) 0.016(12)
C12 0.127(18) 0.120(18) 0.091(15) -0.019(13) -0.002(14) 0.014(15)
C13 0.14(3) 0.18(3) 0.27(4) -0.01(3) 0.03(3) 0.01(2)
C14 0.15(3) 0.28(4) 0.18(3) -0.04(3) 0.01(2) -0.08(3)
C15 0.138(18) 0.062(12) 0.101(14) -0.007(10) 0.001(14) 0.030(12)
C16 0.137(19) 0.15(2) 0.114(17) 0.009(15) 0.025(15) -0.029(17)
C17 0.200(15) 0.211(16) 0.210(15) -0.003(9) 0.036(10) 0.008(10)
C18 0.232(17) 0.243(17) 0.235(17) -0.014(10) 0.042(10) 0.010(10)
C19 0.15(2) 0.059(13) 0.084(14) -0.033(10) -0.023(13) 0.027(13)
C20 0.088(13) 0.059(12) 0.108(14) 0.019(10) 0.011(11) 0.019(10)
C21 0.065(10) 0.043(9) 0.063(10) -0.006(7) -0.021(8) 0.025(8)
C22 0.091(13) 0.081(13) 0.059(10) -0.020(9) 0.005(9) 0.028(10)
C23 0.102(14) 0.062(12) 0.087(13) -0.011(10) 0.002(11) -0.003(11)
C24 0.070(10) 0.032(8) 0.059(9) -0.012(7) -0.012(8) 0.008(7)
C25 0.128(16) 0.070(13) 0.062(11) -0.001(9) 0.014(11) 0.012(11)
C26 0.109(14) 0.039(9) 0.083(12) -0.005(9) -0.010(11) 0.020(9)
C27 0.093(14) 0.118(18) 0.080(13) -0.047(12) -0.004(11) 0.014(13)
C28 0.086(12) 0.051(10) 0.094(13) -0.030(9) -0.005(10) 0.000(9)
C29 0.110(15) 0.093(14) 0.084(13) -0.018(10) 0.022(12) -0.006(12)
C30 0.177(14) 0.196(15) 0.204(14) 0.011(9) 0.038(9) -0.010(9)
C31 0.38(3) 0.39(3) 0.39(3) 0.004(10) 0.069(11) 0.003(10)
C32 0.36(3) 0.36(3) 0.36(3) -0.004(10) 0.060(11) 0.000(10)
C33 0.095(13) 0.089(13) 0.060(10) -0.011(9) 0.002(10) -0.001(10)
C34 0.095(13) 0.077(12) 0.088(13) -0.007(10) 0.005(11) -0.003(10)
C35 0.13(2) 0.116(19) 0.18(2) 0.008(17) 0.05(2) 0.020(16)
C36 0.114(19) 0.18(3) 0.19(3) -0.02(2) 0.000(19) -0.004(18)
C37 0.13(2) 0.22(4) 0.22(3) 0.02(3) 0.12(2) 0.06(2)
C38 0.093(17) 0.18(3) 0.20(3) 0.02(2) 0.048(19) 0.062(18)
C39 0.047(9) 0.109(19) 0.14(2) -0.035(13) 0.019(15) 0.027(12)
C40 0.087(17) 0.15(2) 0.14(2) -0.010(18) 0.025(16) -0.007(16)
C41 0.050(13) 0.16(3) 0.22(3) -0.05(2) 0.010(18) 0.014(15)
C42 0.162(13) 0.167(13) 0.175(13) -0.005(9) 0.032(9) 0.007(9)
C43 0.189(14) 0.194(14) 0.201(14) -0.009(10) 0.024(9) 0.002(9)
C44 0.186(14) 0.180(14) 0.184(14) 0.007(9) 0.031(9) 0.003(9)
C45 0.39(3) 0.40(3) 0.40(3) 0.000(10) 0.075(11) -0.003(10)
C46 0.24(3) 0.13(2) 0.13(2) -0.005(18) 0.06(2) 0.06(2)
C47 0.124(18) 0.19(3) 0.107(17) 0.008(16) 0.038(14) 0.016(18)
C48 0.18(2) 0.13(2) 0.108(18) 0.023(16) 0.069(17) 0.038(19)
I1 0.0713(7) 0.0806(8) 0.1122(9) -0.0127(7) -0.0053(7) 0.0014(6)
I2 0.0931(8) 0.0764(8) 0.0864(8) -0.0021(6) 0.0297(6) 0.0047(6)
I3 0.1127(10) 0.0651(8) 0.1222(10) -0.0244(7) -0.0297(8) 0.0267(7)
I4 0.0941(8) 0.0667(7) 0.0687(7) -0.0016(5) 0.0222(6) 0.0142(6)
I5 0.0876(8) 0.0774(8) 0.0903(8) -0.0138(6) 0.0069(6) 0.0097(6)
I6 0.0809(7) 0.0693(7) 0.0672(7) 0.0018(5) 0.0163(5) 0.0046(6)
I7 0.0983(8) 0.0695(8) 0.0934(8) 0.0019(6) 0.0023(7) 0.0227(7)
I8 0.0878(9) 0.0954(10) 0.1145(10) -0.0107(8) 0.0082(7) 0.0026(7)
I9 0.0754(7) 0.0723(7) 0.0740(7) -0.0077(6) 0.0107(5) 0.0072(6)
I10 0.1289(10) 0.0771(8) 0.0758(8) 0.0007(6) 0.0339(7) 0.0323(7)
I11 0.0715(7) 0.0893(9) 0.0894(8) -0.0153(6) 0.0070(6) 0.0019(6)
N1 0.093(10) 0.055(9) 0.061(8) 0.005(7) -0.002(7) 0.024(8)
N2 0.080(9) 0.063(9) 0.074(9) 0.003(7) 0.002(7) 0.024(8)
N3 0.085(10) 0.071(10) 0.063(8) 0.001(7) 0.007(7) 0.010(8)
N4 0.084(10) 0.059(9) 0.061(8) -0.008(7) 0.007(7) 0.020(8)
N5 0.104(14) 0.154(19) 0.19(2) -0.011(15) 0.067(15) 0.043(14)
N6 0.136(14) 0.079(12) 0.088(11) 0.014(9) 0.042(11) 0.004(10)
O1 0.25(2) 0.143(16) 0.148(15) 0.055(12) 0.080(14) 0.017(15)

loop_
_atom_type_symbol
_atom_type_description
_atom_type_scat_dispersion_real
_atom_type_scat_dispersion_imag
_atom_type_scat_source
C C 0.0033 0.0016 'International Tables Vol C Tables 4.2.6.8 and 6.1.1.4'
H H 0.0000 0.0000 'International Tables Vol C Tables 4.2.6.8 and 6.1.1.4'
N N 0.0061 0.0033 'International Tables Vol C Tables 4.2.6.8 and 6.1.1.4'
O O 0.0106 0.0060 'International Tables Vol C Tables 4.2.6.8 and 6.1.1.4'
I I -0.4742 1.8119 'International Tables Vol C Tables 4.2.6.8 and 6.1.1.4'
Pb Pb -3.3944 10.1111 'International Tables Vol C Tables 4.2.6.8 and 6.1.1.4'

loop_
_geom_angle_atom_site_label_1
_geom_angle_atom_site_label_2
_geom_angle_atom_site_label_3
_geom_angle
_geom_angle_site_symmetry_1
_geom_angle_site_symmetry_3
_geom_angle_publ_flag
I3 Pb1 I2 94.80(4) . . ?
I3 Pb1 I1 90.27(4) . . ?
I2 Pb1 I1 101.28(4) . . ?
I3 Pb1 I6 87.35(3) . . ?
I2 Pb1 I6 90.41(3) . . ?
I1 Pb1 I6 168.22(3) . . ?
I3 Pb1 I5 96.81(4) . . ?
I2 Pb1 I5 165.37(4) . . ?
I1 Pb1 I5 87.55(3) . . ?
I6 Pb1 I5 81.28(3) . . ?
I3 Pb1 I4 176.53(4) . . ?
I2 Pb1 I4 85.76(3) . . ?
I1 Pb1 I4 92.98(3) . . ?
I6 Pb1 I4 89.22(3) . . ?
I5 Pb1 I4 82.13(3) . . ?
I8 Pb2 I6 96.09(4) . . ?
I8 Pb2 I7 95.51(4) . . ?
I6 Pb2 I7 96.31(3) . . ?
I8 Pb2 I10 92.22(4) . 3_556 ?
I6 Pb2 I10 167.06(3) . 3_556 ?
I7 Pb2 I10 92.74(3) . 3_556 ?
I8 Pb2 I9 91.26(3) . . ?
I6 Pb2 I9 86.14(3) . . ?
I7 Pb2 I9 172.51(3) . . ?
I10 Pb2 I9 83.77(3) 3_556 . ?
I8 Pb2 I5 168.23(4) . . ?
I6 Pb2 I5 84.73(3) . . ?
I7 Pb2 I5 96.08(3) . . ?
I10 Pb2 I5 85.13(3) 3_556 . ?
I9 Pb2 I5 77.06(3) . . ?
I11 Pb3 I5 90.95(3) . . ?
I11 Pb3 I4 99.86(3) . . ?
I5 Pb3 I4 89.36(3) . . ?
I11 Pb3 I9 87.40(3) . 3_556 ?
I5 Pb3 I9 95.67(3) . 3_556 ?
I4 Pb3 I9 171.12(3) . 3_556 ?
I11 Pb3 I10 98.56(4) . . ?
I5 Pb3 I10 170.37(4) . . ?
I4 Pb3 I10 87.54(3) . . ?
I9 Pb3 I10 86.31(3) 3_556 . ?
I11 Pb3 I9 168.44(3) . . ?
I5 Pb3 I9 80.56(3) . . ?
I4 Pb3 I9 87.95(3) . . ?
I9 Pb3 I9 85.67(3) 3_556 . ?
I10 Pb3 I9 90.22(3) . . ?
C2 C1 N1 119.5(17) . . ?
C2 C1 H1 120.2 . . ?
N1 C1 H1 120.2 . . ?
C1 C2 C3 126.3(17) . . ?
C1 C2 H2 116.9 . . ?
C3 C2 H2 116.9 . . ?
C2 C3 C6 124.8(16) . . ?
C2 C3 C4 110.8(18) . . ?
C6 C3 C4 124.3(16) . . ?
C5 C4 C3 124.8(19) . . ?
C5 C4 H4 117.6 . . ?
C3 C4 H4 117.6 . . ?
N1 C5 C4 118.0(18) . . ?
N1 C5 H5 121.0 . . ?
C4 C5 H5 121.0 . . ?
C7 C6 C3 121.4(16) . . ?
C7 C6 C10 110.9(17) . . ?
C3 C6 C10 127.7(16) . . ?
C8 C7 C6 123.5(18) . . ?
C8 C7 H7 118.3 . . ?
C6 C7 H7 118.3 . . ?
C7 C8 N2 119.9(19) . . ?
C7 C8 H8 120.0 . . ?
N2 C8 H8 120.0 . . ?
C10 C9 N2 117.4(18) . . ?
C10 C9 H9 121.3 . . ?
N2 C9 H9 121.3 . . ?
C9 C10 C6 127.8(18) . . ?
C9 C10 H10 116.1 . . ?
C6 C10 H10 116.1 . . ?
C12 C11 N1 113.2(16) . . ?
C12 C11 H11A 108.9 . . ?
N1 C11 H11A 108.9 . . ?
C12 C11 H11B 108.9 . . ?
N1 C11 H11B 108.9 . . ?
H11A C11 H11B 107.7 . . ?
C11 C12 C13 112(2) . . ?
C11 C12 H12A 109.2 . . ?
C13 C12 H12A 109.2 . . ?
C11 C12 H12B 109.2 . . ?
C13 C12 H12B 109.2 . . ?
H12A C12 H12B 107.9 . . ?
C14 C13 C12 111(3) . . ?
C14 C13 H13A 109.4 . . ?
C12 C13 H13A 109.4 . . ?
C14 C13 H13B 109.4 . . ?
C12 C13 H13B 109.4 . . ?
H13A C13 H13B 108.0 . . ?
C13 C14 H14A 109.5 . . ?
C13 C14 H14B 109.5 . . ?
H14A C14 H14B 109.5 . . ?
C13 C14 H14C 109.5 . . ?
H14A C14 H14C 109.5 . . ?
H14B C14 H14C 109.5 . . ?
N2 C15 C16 110.9(13) . . ?
N2 C15 H15A 109.5 . . ?
C16 C15 H15A 109.5 . . ?
N2 C15 H15B 109.5 . . ?
C16 C15 H15B 109.5 . . ?
H15A C15 H15B 108.0 . . ?
C17 C16 C15 107.0(11) . . ?
C17 C16 H16A 110.3 . . ?
C15 C16 H16A 110.3 . . ?
C17 C16 H16B 110.3 . . ?
C15 C16 H16B 110.3 . . ?
H16A C16 H16B 108.6 . . ?
C16 C17 C18 103.7(12) . . ?
C16 C17 H17A 111.0 . . ?
C18 C17 H17A 111.0 . . ?
C16 C17 H17B 111.0 . . ?
C18 C17 H17B 111.0 . . ?
H17A C17 H17B 109.0 . . ?
C17 C18 H18A 109.5 . . ?
C17 C18 H18B 109.5 . . ?
H18A C18 H18B 109.5 . . ?
C17 C18 H18C 109.5 . . ?
H18A C18 H18C 109.5 . . ?
H18B C18 H18C 109.5 . . ?
N3 C19 C20 122.4(19) . . ?
N3 C19 H19 118.8 . . ?
C20 C19 H19 118.8 . . ?
C21 C20 C19 120.3(18) . . ?
C21 C20 H20 119.8 . . ?
C19 C20 H20 119.8 . . ?
C20 C21 C22 117.0(17) . . ?
C20 C21 C24 123.5(16) . . ?
C22 C21 C24 119.6(15) . . ?
C23 C22 C21 120.7(16) . . ?
C23 C22 H22 119.6 . . ?
C21 C22 H22 119.6 . . ?
N3 C23 C22 122.7(17) . . ?
N3 C23 H23 118.7 . . ?
C22 C23 H23 118.7 . . ?
C28 C24 C25 115.7(16) . . ?
C28 C24 C21 125.4(15) . . ?
C25 C24 C21 118.8(15) . . ?
C24 C25 C26 120.0(16) . . ?
C24 C25 H25 120.0 . . ?
C26 C25 H25 120.0 . . ?
N4 C26 C25 120.9(16) . . ?
N4 C26 H26 119.6 . . ?
C25 C26 H26 119.6 . . ?
N4 C27 C28 121.7(17) . . ?
N4 C27 H27 119.1 . . ?
C28 C27 H27 119.1 . . ?
C24 C28 C27 122.9(16) . . ?
C24 C28 H28 118.6 . . ?
C27 C28 H28 118.6 . . ?
N3 C29 C30 109.7(14) . . ?
N3 C29 H29A 109.7 . . ?
C30 C29 H29A 109.7 . . ?
N3 C29 H29B 109.7 . . ?
C30 C29 H29B 109.7 . . ?
H29A C29 H29B 108.2 . . ?
C31 C30 C29 104.9(12) . . ?
C31 C30 H30A 110.8 . . ?
C29 C30 H30A 110.8 . . ?
C31 C30 H30B 110.8 . . ?
C29 C30 H30B 110.8 . . ?
H30A C30 H30B 108.8 . . ?
C32 C31 C30 104.1(13) . . ?
C32 C31 H31A 110.9 . . ?
C30 C31 H31A 110.9 . . ?
C32 C31 H31B 110.9 . . ?
C30 C31 H31B 110.9 . . ?
H31A C31 H31B 108.9 . . ?
C31 C32 H32A 109.5 . . ?
C31 C32 H32B 109.5 . . ?
H32A C32 H32B 109.5 . . ?
C31 C32 H32C 109.5 . . ?
H32A C32 H32C 109.5 . . ?
H32B C32 H32C 109.5 . . ?
N4 C33 C34 112.3(13) . . ?
N4 C33 H33A 109.2 . . ?
C34 C33 H33A 109.2 . . ?
N4 C33 H33B 109.2 . . ?
C34 C33 H33B 109.2 . . ?
H33A C33 H33B 107.9 . . ?
C35 C34 C33 111.7(16) . . ?
C35 C34 H34A 109.3 . . ?
C33 C34 H34A 109.3 . . ?
C35 C34 H34B 109.3 . . ?
C33 C34 H34B 109.3 . . ?
H34A C34 H34B 107.9 . . ?
C34 C35 C36 110.0(19) . . ?
C34 C35 H35A 109.7 . . ?
C36 C35 H35A 109.7 . . ?
C34 C35 H35B 109.7 . . ?
C36 C35 H35B 109.7 . . ?
H35A C35 H35B 108.2 . . ?
C35 C36 H36A 109.5 . . ?
C35 C36 H36B 109.5 . . ?
H36A C36 H36B 109.5 . . ?
C35 C36 H36C 109.5 . . ?
H36A C36 H36C 109.5 . . ?
H36B C36 H36C 109.5 . . ?
N5 C37 C38 122(2) . . ?
N5 C37 H37 119.0 . . ?
C38 C37 H37 119.0 . . ?
C39 C38 C37 125(2) . . ?
C39 C38 H38 117.6 . . ?
C37 C38 H38 117.6 . . ?
C38 C39 C40 113(2) . . ?
C38 C39 C39 126(2) . 3_656 ?
C40 C39 C39 121(3) . 3_656 ?
C41 C40 C39 123(3) . . ?
C41 C40 H40 118.5 . . ?
C39 C40 H40 118.5 . . ?
C40 C41 N5 125(3) . . ?
C40 C41 H41 117.3 . . ?
N5 C41 H41 117.3 . . ?
N5 C42 C43 105.6(19) . . ?
N5 C42 H42A 110.6 . . ?
C43 C42 H42A 110.6 . . ?
N5 C42 H42B 110.6 . . ?
C43 C42 H42B 110.6 . . ?
H42A C42 H42B 108.8 . . ?
C42 C43 C44 104.7(12) . . ?
C42 C43 H43A 110.8 . . ?
C44 C43 H43A 110.8 . . ?
C42 C43 H43B 110.8 . . ?
C44 C43 H43B 110.8 . . ?
H43A C43 H43B 108.9 . . ?
C45 C44 C43 106.6(13) . . ?
C45 C44 H44A 110.4 . . ?
C43 C44 H44A 110.4 . . ?
C45 C44 H44B 110.4 . . ?
C43 C44 H44B 110.4 . . ?
H44A C44 H44B 108.6 . . ?
C44 C45 H45A 109.5 . . ?
C44 C45 H45B 109.5 . . ?
H45A C45 H45B 109.5 . . ?
C44 C45 H45C 109.5 . . ?
H45A C45 H45C 109.5 . . ?
H45B C45 H45C 109.5 . . ?
N6 C46 H46A 109.5 . . ?
N6 C46 H46B 109.5 . . ?
H46A C46 H46B 109.5 . . ?
N6 C46 H46C 109.5 . . ?
H46A C46 H46C 109.5 . . ?
H46B C46 H46C 109.5 . . ?
N6 C47 H47A 109.5 . . ?
N6 C47 H47B 109.5 . . ?
H47A C47 H47B 109.5 . . ?
N6 C47 H47C 109.5 . . ?
H47A C47 H47C 109.5 . . ?
H47B C47 H47C 109.5 . . ?
N6 C48 O1 121(2) . . ?
N6 C48 H48 119.5 . . ?
O1 C48 H48 119.5 . . ?
Pb3 I4 Pb1 93.34(3) . . ?
Pb3 I5 Pb1 94.61(3) . . ?
Pb3 I5 Pb2 102.35(4) . . ?
Pb1 I5 Pb2 93.94(3) . . ?
Pb2 I6 Pb1 99.15(3) . . ?
Pb3 I9 Pb3 94.33(3) 3_556 . ?
Pb3 I9 Pb2 94.54(3) 3_556 . ?
Pb3 I9 Pb2 100.01(3) . . ?
Pb3 I10 Pb2 93.68(3) . 3_556 ?
C5 N1 C1 120.5(17) . . ?
C5 N1 C11 117.1(16) . . ?
C1 N1 C11 122.0(16) . . ?
C9 N2 C8 120.3(18) . . ?
C9 N2 C15 118.1(16) . . ?
C8 N2 C15 121.5(16) . . ?
C23 N3 C19 116.8(17) . . ?
C23 N3 C29 120.6(16) . . ?
C19 N3 C29 122.6(17) . . ?
C26 N4 C27 118.8(17) . . ?
C26 N4 C33 118.9(16) . . ?
C27 N4 C33 122.3(15) . . ?
C37 N5 C41 111(2) . . ?
C37 N5 C42 119(2) . . ?
C41 N5 C42 129(2) . . ?
C48 N6 C46 125(2) . . ?
C48 N6 C47 122(2) . . ?
C46 N6 C47 112.9(18) . . ?

loop_
_geom_bond_atom_site_label_1
_geom_bond_atom_site_label_2
_geom_bond_distance
_geom_bond_site_symmetry_2
_geom_bond_publ_flag
Pb1 I3 3.0463(13) . ?
Pb1 I2 3.0639(12) . ?
Pb1 I1 3.1715(12) . ?
Pb1 I6 3.3524(12) . ?
Pb1 I5 3.3525(14) . ?
Pb1 I4 3.4043(12) . ?
Pb2 I8 3.0016(14) . ?
Pb2 I6 3.1017(12) . ?
Pb2 I7 3.1456(12) . ?
Pb2 I10 3.3140(12) 3_556 ?
Pb2 I9 3.3292(12) . ?
Pb2 I5 3.3726(13) . ?
Pb3 I11 3.0903(12) . ?
Pb3 I5 3.1490(13) . ?
Pb3 I4 3.1635(11) . ?
Pb3 I9 3.2116(12) 3_556 ?
Pb3 I10 3.2733(13) . ?
Pb3 I9 3.3053(12) . ?
C1 C2 1.31(2) . ?
C1 N1 1.34(2) . ?
C1 H1 0.9300 . ?
C2 C3 1.34(2) . ?
C2 H2 0.9300 . ?
C3 C6 1.38(2) . ?
C3 C4 1.40(2) . ?
C4 C5 1.36(2) . ?
C4 H4 0.9300 . ?
C5 N1 1.31(2) . ?
C5 H5 0.9300 . ?
C6 C7 1.37(2) . ?
C6 C10 1.38(2) . ?
C7 C8 1.31(2) . ?
C7 H7 0.9300 . ?
C8 N2 1.36(2) . ?
C8 H8 0.9300 . ?
C9 C10 1.30(2) . ?
C9 N2 1.314(19) . ?
C9 H9 0.9300 . ?
C10 H10 0.9300 . ?
C11 C12 1.46(2) . ?
C11 N1 1.50(2) . ?
C11 H11A 0.9700 . ?
C11 H11B 0.9700 . ?
C12 C13 1.61(3) . ?
C12 H12A 0.9700 . ?
C12 H12B 0.9700 . ?
C13 C14 1.43(3) . ?
C13 H13A 0.9700 . ?
C13 H13B 0.9700 . ?
C14 H14A 0.9600 . ?
C14 H14B 0.9600 . ?
C14 H14C 0.9600 . ?
C15 N2 1.51(2) . ?
C15 C16 1.54(2) . ?
C15 H15A 0.9700 . ?
C15 H15B 0.9700 . ?
C16 C17 1.53(3) . ?
C16 H16A 0.9700 . ?
C16 H16B 0.9700 . ?
C17 C18 1.55(3) . ?
C17 H17A 0.9700 . ?
C17 H17B 0.9700 . ?
C18 H18A 0.9600 . ?
C18 H18B 0.9600 . ?
C18 H18C 0.9600 . ?
C19 N3 1.36(2) . ?
C19 C20 1.37(2) . ?
C19 H19 0.9300 . ?
C20 C21 1.34(2) . ?
C20 H20 0.9300 . ?
C21 C22 1.39(2) . ?
C21 C24 1.42(2) . ?
C22 C23 1.35(2) . ?
C22 H22 0.9300 . ?
C23 N3 1.31(2) . ?
C23 H23 0.9300 . ?
C24 C28 1.33(2) . ?
C24 C25 1.38(2) . ?
C25 C26 1.42(2) . ?
C25 H25 0.9300 . ?
C26 N4 1.304(19) . ?
C26 H26 0.9300 . ?
C27 N4 1.32(2) . ?
C27 C28 1.36(2) . ?
C27 H27 0.9300 . ?
C28 H28 0.9300 . ?
C29 N3 1.447(19) . ?
C29 C30 1.54(3) . ?
C29 H29A 0.9700 . ?
C29 H29B 0.9700 . ?
C30 C31 1.54(4) . ?
C30 H30A 0.9700 . ?
C30 H30B 0.9700 . ?
C31 C32 1.55(5) . ?
C31 H31A 0.9700 . ?
C31 H31B 0.9700 . ?
C32 H32A 0.9600 . ?
C32 H32B 0.9600 . ?
C32 H32C 0.9600 . ?
C33 N4 1.457(19) . ?
C33 C34 1.52(2) . ?
C33 H33A 0.9700 . ?
C33 H33B 0.9700 . ?
C34 C35 1.50(2) . ?
C34 H34A 0.9700 . ?
C34 H34B 0.9700 . ?
C35 C36 1.58(3) . ?
C35 H35A 0.9700 . ?
C35 H35B 0.9700 . ?
C36 H36A 0.9600 . ?
C36 H36B 0.9600 . ?
C36 H36C 0.9600 . ?
C37 N5 1.35(3) . ?
C37 C38 1.36(3) . ?
C37 H37 0.9300 . ?
C38 C39 1.32(3) . ?
C38 H38 0.9300 . ?
C39 C40 1.33(3) . ?
C39 C39 1.46(4) 3_656 ?
C40 C41 1.32(3) . ?
C40 H40 0.9300 . ?
C41 N5 1.36(3) . ?
C41 H41 0.9300 . ?
C42 N5 1.49(3) . ?
C42 C43 1.53(3) . ?
C42 H42A 0.9700 . ?
C42 H42B 0.9700 . ?
C43 C44 1.54(3) . ?
C43 H43A 0.9700 . ?
C43 H43B 0.9700 . ?
C44 C45 1.54(4) . ?
C44 H44A 0.9700 . ?
C44 H44B 0.9700 . ?
C45 H45A 0.9600 . ?
C45 H45B 0.9600 . ?
C45 H45C 0.9600 . ?
C46 N6 1.42(2) . ?
C46 H46A 0.9600 . ?
C46 H46B 0.9600 . ?
C46 H46C 0.9600 . ?
C47 N6 1.46(2) . ?
C47 H47A 0.9600 . ?
C47 H47B 0.9600 . ?
C47 H47C 0.9600 . ?
C48 N6 1.22(2) . ?
C48 O1 1.24(2) . ?
C48 H48 0.9300 . ?
I9 Pb3 3.2114(12) 3_556 ?
I10 Pb2 3.3141(12) 3_556 ?

loop_
_geom_hbond_atom_site_label_D
_geom_hbond_atom_site_label_H
_geom_hbond_atom_site_label_A
_geom_hbond_distance_DH
_geom_hbond_distance_HA
_geom_hbond_distance_DA
_geom_hbond_angle_DHA
_geom_hbond_site_symmetry_A
C37 H37 I8 0.93 2.94 3.70(2) 139.5 1_655
C7 H7 I5 0.93 2.94 3.607(19) 129.7 3_666
C11 H11A O1 0.97 2.13 3.08(2) 165.5 2_755
C19 H19 I8 0.93 2.96 3.722(17) 139.7 3_556
C22 H22 I3 0.93 2.91 3.717(16) 145.3 3_566
C27 H27 I6 0.93 2.92 3.702(17) 143.0 4_566
C4 H4 I9 0.93 2.95 3.581(18) 126.5 1_665
